data_4312050
loop_
_publ_author_name
'Bidyut Kumar Santra'
'Chiu-Mine Hung'
'Ben-Jie Liaw'
'Ju-Chun Wang'
'C. W. Liu'

_publ_section_title
;
 The First, Discrete Zn4 Tetrahedron with a Selenium Atom in the Center:
 X-ray Structure and Solution Study of [Zn4(\m4-Se){Se2P(OPr)2}6]
;
_journal_name_full 'Inorganic Chemistry'
_journal_page_first 7570
_journal_page_last 7572
_journal_paper_doi 10.1021/ic048791j
_journal_volume 43
_journal_year 2004
_chemical_formula_sum 'C36 H84 O12 P6 Se13 Zn4'
_chemical_formula_weight 2182.81
_chemical_name_systematic
;
  ?
;
_space_group_IT_number 148
_symmetry_cell_setting trigonal
_symmetry_space_group_name_Hall '-R 3'
_symmetry_space_group_name_H-M 'R -3 :H'
_atom_sites_solution_hydrogens geom
_atom_sites_solution_primary direct
_atom_sites_solution_secondary difmap
_audit_creation_method SHELXL-97
_cell_angle_alpha 90.00
_cell_angle_beta 90.00
_cell_angle_gamma 120.00
_cell_formula_units_Z 3
_cell_length_a 22.977(2)
_cell_length_b 22.977(2)
_cell_length_c 12.196(3)
_cell_measurement_reflns_used 792
_cell_measurement_temperature 298(2)
_cell_measurement_theta_max 22.02
_cell_measurement_theta_min 2.64
_cell_volume 5576.2(15)
_computing_cell_refinement 'Bruker SMART'
_computing_data_collection 'Bruker SMART'
_computing_data_reduction 'Bruker SAINT'
_computing_molecular_graphics 'Bruker SHELXTL'
_computing_publication_material 'Bruker SHELXTL'
_computing_structure_refinement 'SHELXL-97 (Sheldrick, 1997)'
_computing_structure_solution 'SHELXS-97 (Sheldrick, 1990)'
_diffrn_ambient_temperature 298(2)
_diffrn_measured_fraction_theta_full 0.999
_diffrn_measured_fraction_theta_max 0.999
_diffrn_measurement_device_type 'CCD area detector'
_diffrn_measurement_method 'phi and omega scans'
_diffrn_radiation_monochromator graphite
_diffrn_radiation_source 'fine-focus sealed tube'
_diffrn_radiation_type MoK\a
_diffrn_radiation_wavelength 0.71073
_diffrn_reflns_av_R_equivalents 0.0403
_diffrn_reflns_av_sigmaI/netI 0.0339
_diffrn_reflns_limit_h_max 27
_diffrn_reflns_limit_h_min -25
_diffrn_reflns_limit_k_max 27
_diffrn_reflns_limit_k_min -27
_diffrn_reflns_limit_l_max 9
_diffrn_reflns_limit_l_min -14
_diffrn_reflns_number 9498
_diffrn_reflns_theta_full 25.04
_diffrn_reflns_theta_max 25.04
_diffrn_reflns_theta_min 2.64
_exptl_absorpt_coefficient_mu 7.811
_exptl_absorpt_correction_T_max 0.940
_exptl_absorpt_correction_T_min 0.512
_exptl_absorpt_correction_type empirical
_exptl_crystal_colour colorless
_exptl_crystal_density_diffrn 1.950
_exptl_crystal_density_meas 0
_exptl_crystal_density_method 'not measured'
_exptl_crystal_description block
_exptl_crystal_F_000 3144
_exptl_crystal_size_max 0.46
_exptl_crystal_size_mid 0.32
_exptl_crystal_size_min 0.26
_refine_diff_density_max 0.705
_refine_diff_density_min -0.635
_refine_diff_density_rms 0.104
_refine_ls_extinction_method none
_refine_ls_goodness_of_fit_ref 1.079
_refine_ls_hydrogen_treatment mixed
_refine_ls_matrix_type full
_refine_ls_number_parameters 186
_refine_ls_number_reflns 2188
_refine_ls_number_restraints 20
_refine_ls_restrained_S_all 1.079
_refine_ls_R_factor_all 0.1012
_refine_ls_R_factor_gt 0.0598
_refine_ls_shift/su_max 0.000
_refine_ls_shift/su_mean 0.000
_refine_ls_structure_factor_coef Fsqd
_refine_ls_weighting_details 'calc w=1/[\s^2^(Fo^2^)+(0.1189P)^2^+1.1451P] where P=(Fo^2^+2Fc^2^)/3'
_refine_ls_weighting_scheme calc
_refine_ls_wR_factor_gt 0.1714
_refine_ls_wR_factor_ref 0.1996
_reflns_number_gt 1300
_reflns_number_total 2188
_reflns_threshold_expression >2sigma(I)
_cod_data_source_file ic048791jsi20040902_104256.cif
_cod_data_source_block '[Zn4(Se){Se2P(OPr)2}6],1'
_cod_depositor_comments
;
The following automatic conversions were performed:
'_symmetry_cell_setting' value 'Trigonal' changed to 'trigonal' according
to '/home/saulius/struct/CIF-dictionaries/cif_core.dic' dictionary named
'cif_core.dic' version 2.4.1 from
2010-06-29.

'_exptl_absorpt_correction_type' value 'Empirical' changed to
'empirical' according to
'/home/saulius/struct/CIF-dictionaries/cif_core.dic' dictionary named
'cif_core.dic' version 2.4.1 from 2010-06-29.

Automatic conversion script
Id: cif_fix_enum 1527 2010-12-29 10:47:43Z saulius 
;
_cod_original_cell_volume 5576.3(14)
_cod_original_sg_symbol_H-M 'R -3'
_cod_database_code 4312050

loop_
_symmetry_equiv_pos_as_xyz
'x, y, z'
'-y, x-y, z'
'-x+y, -x, z'
'x+2/3, y+1/3, z+1/3'
'-y+2/3, x-y+1/3, z+1/3'
'-x+y+2/3, -x+1/3, z+1/3'
'x+1/3, y+2/3, z+2/3'
'-y+1/3, x-y+2/3, z+2/3'
'-x+y+1/3, -x+2/3, z+2/3'
'-x, -y, -z'
'y, -x+y, -z'
'x-y, x, -z'
'-x+2/3, -y+1/3, -z+1/3'
'y+2/3, -x+y+1/3, -z+1/3'
'x-y+2/3, x+1/3, -z+1/3'
'-x+1/3, -y+2/3, -z+2/3'
'y+1/3, -x+y+2/3, -z+2/3'
'x-y+1/3, x+2/3, -z+2/3'

loop_
_atom_site_label
_atom_site_type_symbol
_atom_site_fract_x
_atom_site_fract_y
_atom_site_fract_z
_atom_site_U_iso_or_equiv
_atom_site_adp_type
_atom_site_occupancy
_atom_site_symmetry_multiplicity
_atom_site_calc_flag
_atom_site_refinement_flags
_atom_site_disorder_assembly
_atom_site_disorder_group
Zn1 Zn 0.0000 0.0000 0.2045(2) 0.0800(8) Uani 0.50 3 d SP . .
Zn2 Zn -0.09054(8) 0.01298(9) 0.05574(14) 0.0800(6) Uani 0.50 1 d P . .
Se1 Se 0.0000 0.0000 0.0000 0.0704(5) Uani 1 6 d S . .
Se2 Se -0.05205(7) 0.06928(6) 0.25075(12) 0.1507(7) Uani 1 1 d . A .
Se3 Se 0.08672(6) 0.19088(5) 0.07522(10) 0.1258(6) Uani 1 1 d . . .
P1 P 0.01978(16) 0.16841(15) 0.2098(2) 0.1188(10) Uani 1 1 d . . .
O1 O -0.0131(16) 0.2296(17) 0.148(2) 0.213(12) Uani 0.50 1 d PD A 1
C1 C -0.0742(19) 0.206(2) 0.200(3) 0.24(2) Uani 0.50 1 d PD A 1
C2 C -0.1219(19) 0.228(2) 0.146(4) 1.5(3) Uani 0.50 1 d PD A 1
C3 C -0.080(2) 0.303(2) 0.122(4) 0.178(15) Uani 0.50 1 d PD A 1
O1A O -0.0276(19) 0.1958(15) 0.202(2) 0.208(14) Uani 0.50 1 d PD A 2
C1A C -0.034(2) 0.2515(18) 0.226(3) 0.45(9) Uani 0.50 1 d PD A 2
C2A C -0.0793(15) 0.2643(14) 0.152(3) 0.193(16) Uani 0.50 1 d PD A 2
C3A C -0.040(3) 0.3374(19) 0.112(5) 0.34(5) Uani 0.50 1 d PD A 2
O2 O 0.0567(11) 0.2129(10) 0.3247(14) 0.126(6) Uani 0.50 1 d PD A 1
C4 C 0.1037(16) 0.1968(16) 0.375(3) 0.147(13) Uani 0.50 1 d PD A 1
C5 C 0.1557(14) 0.255(2) 0.448(3) 0.188(18) Uani 0.50 1 d PD A 1
C6 C 0.118(3) 0.275(2) 0.527(3) 0.22(2) Uani 0.50 1 d PD A 1
O2A O 0.070(3) 0.2010(18) 0.294(3) 0.44(5) Uani 0.50 1 d PD A 2
C4A C 0.085(3) 0.192(2) 0.405(5) 0.37(7) Uani 0.50 1 d PD A 2
C5A C 0.118(2) 0.258(3) 0.472(3) 0.22(2) Uani 0.50 1 d PD A 2
C6A C 0.190(2) 0.278(3) 0.499(4) 0.29(3) Uani 0.50 1 d PD A 2

loop_
_atom_site_aniso_label
_atom_site_aniso_U_11
_atom_site_aniso_U_22
_atom_site_aniso_U_33
_atom_site_aniso_U_23
_atom_site_aniso_U_13
_atom_site_aniso_U_12
Zn1 0.0820(12) 0.0820(12) 0.0760(17) 0.000 0.000 0.0410(6)
Zn2 0.0723(11) 0.0825(11) 0.0915(12) 0.0009(9) 0.0058(8) 0.0434(9)
Se1 0.0630(6) 0.0630(6) 0.0851(11) 0.000 0.000 0.0315(3)
Se2 0.1420(11) 0.1206(9) 0.1804(13) -0.0262(8) 0.0520(9) 0.0589(8)
Se3 0.1346(9) 0.0746(6) 0.1478(11) -0.0126(5) 0.0037(7) 0.0369(6)
P1 0.144(2) 0.1029(18) 0.126(2) -0.0349(16) -0.0209(18) 0.0741(18)
O1 0.24(3) 0.19(2) 0.14(2) 0.025(17) 0.01(2) 0.06(2)
C1 0.19(4) 0.19(4) 0.33(7) -0.06(4) -0.08(5) 0.09(4)
C2 1.9(6) 0.7(2) 0.36(10) 0.30(7) -0.7(2) -0.501
C3 0.20(4) 0.15(3) 0.22(4) 0.05(3) 0.04(3) 0.12(3)
O1A 0.36(4) 0.25(3) 0.18(2) 0.054(19) 0.06(2) 0.28(3)
C1A 0.43(10) 0.35(9) 0.08(2) -0.01(3) 0.02(4) -0.18(8)
C2A 0.24(4) 0.14(2) 0.29(4) 0.04(3) 0.03(3) 0.16(3)
C3A 0.20(5) 0.26(7) 0.49(13) -0.18(7) 0.01(6) 0.05(4)
O2 0.195(16) 0.124(11) 0.086(11) -0.057(9) -0.038(11) 0.100(12)
C4 0.14(2) 0.20(3) 0.109(18) -0.108(19) -0.064(17) 0.094(19)
C5 0.15(3) 0.27(5) 0.16(4) -0.02(3) -0.03(3) 0.12(4)
C6 0.32(6) 0.22(4) 0.11(3) -0.04(3) 0.00(3) 0.13(4)
O2A 0.61(9) 0.19(3) 0.14(2) -0.13(2) 0.14(4) -0.09(4)
C4A 0.37(10) 0.66(18) 0.30(10) 0.09(10) 0.11(8) 0.41(12)
C5A 0.27(6) 0.30(7) 0.09(3) -0.05(3) -0.01(4) 0.14(6)
C6A 0.23(5) 0.50(10) 0.16(4) 0.00(5) -0.04(3) 0.20(6)

loop_
_atom_type_symbol
_atom_type_description
_atom_type_scat_dispersion_real
_atom_type_scat_dispersion_imag
_atom_type_scat_source
C C 0.0033 0.0016 'International Tables Vol C Tables 4.2.6.8 and 6.1.1.4'
H H 0.0000 0.0000 'International Tables Vol C Tables 4.2.6.8 and 6.1.1.4'
O O 0.0106 0.0060 'International Tables Vol C Tables 4.2.6.8 and 6.1.1.4'
P P 0.1023 0.0942 'International Tables Vol C Tables 4.2.6.8 and 6.1.1.4'
Zn Zn 0.2839 1.4301 'International Tables Vol C Tables 4.2.6.8 and 6.1.1.4'
Se Se -0.0929 2.2259 'International Tables Vol C Tables 4.2.6.8 and 6.1.1.4'

loop_
_geom_angle_atom_site_label_1
_geom_angle_atom_site_label_2
_geom_angle_atom_site_label_3
_geom_angle
_geom_angle_site_symmetry_1
_geom_angle_site_symmetry_3
_geom_angle_publ_flag
Se2 Zn1 Se2 115.02(6) 3 2 ?
Se2 Zn1 Se2 115.02(6) 3 . ?
Se2 Zn1 Se2 115.02(6) 2 . ?
Se2 Zn1 Se1 103.10(8) 3 . ?
Se2 Zn1 Se1 103.10(8) 2 . ?
Se2 Zn1 Se1 103.10(8) . . ?
Se2 Zn1 Zn2 99.66(6) 3 2 ?
Se2 Zn1 Zn2 58.28(6) 2 2 ?
Se2 Zn1 Zn2 141.75(9) . 2 ?
Se1 Zn1 Zn2 51.04(6) . 2 ?
Se2 Zn1 Zn2 58.28(6) 3 3 ?
Se2 Zn1 Zn2 141.75(9) 2 3 ?
Se2 Zn1 Zn2 99.66(6) . 3 ?
Se1 Zn1 Zn2 51.04(6) . 3 ?
Zn2 Zn1 Zn2 84.66(8) 2 3 ?
Se2 Zn1 Zn2 141.75(9) 3 . ?
Se2 Zn1 Zn2 99.66(6) 2 . ?
Se2 Zn1 Zn2 58.28(6) . . ?
Se1 Zn1 Zn2 51.04(6) . . ?
Zn2 Zn1 Zn2 84.66(8) 2 . ?
Zn2 Zn1 Zn2 84.66(8) 3 . ?
Se1 Zn2 Se3 109.02(7) . 12 ?
Se1 Zn2 Se3 106.63(7) . 2 ?
Se3 Zn2 Se3 115.55(7) 12 2 ?
Se1 Zn2 Zn2 55.979(19) . 12 ?
Se3 Zn2 Zn2 106.98(11) 12 12 ?
Se3 Zn2 Zn2 56.95(6) 2 12 ?
Se1 Zn2 Zn2 55.979(19) . 11 ?
Se3 Zn2 Zn2 59.64(8) 12 11 ?
Se3 Zn2 Zn2 150.93(10) 2 11 ?
Zn2 Zn2 Zn2 95.58(9) 12 11 ?
Se1 Zn2 Se2 102.85(7) . . ?
Se3 Zn2 Se2 111.98(8) 12 . ?
Se3 Zn2 Se2 109.89(8) 2 . ?
Zn2 Zn2 Se2 140.30(9) 12 . ?
Zn2 Zn2 Se2 97.44(8) 11 . ?
Se1 Zn2 Zn1 55.81(6) . . ?
Se3 Zn2 Zn1 145.69(8) 12 . ?
Se3 Zn2 Zn1 98.71(6) 2 . ?
Zn2 Zn2 Zn1 89.61(5) 12 . ?
Zn2 Zn2 Zn1 89.61(5) 11 . ?
Se2 Zn2 Zn1 53.27(6) . . ?
Zn2 Se1 Zn2 180.00(16) 3 12 ?
Zn2 Se1 Zn2 111.96(4) 3 2 ?
Zn2 Se1 Zn2 68.04(4) 12 2 ?
Zn2 Se1 Zn2 68.04(4) 3 10 ?
Zn2 Se1 Zn2 111.96(4) 12 10 ?
Zn2 Se1 Zn2 68.04(4) 2 10 ?
Zn2 Se1 Zn2 111.96(4) 3 . ?
Zn2 Se1 Zn2 68.04(4) 12 . ?
Zn2 Se1 Zn2 111.96(4) 2 . ?
Zn2 Se1 Zn2 180.00(11) 10 . ?
Zn2 Se1 Zn2 68.04(4) 3 11 ?
Zn2 Se1 Zn2 111.96(4) 12 11 ?
Zn2 Se1 Zn2 180.00(11) 2 11 ?
Zn2 Se1 Zn2 111.96(4) 10 11 ?
Zn2 Se1 Zn2 68.04(4) . 11 ?
Zn2 Se1 Zn1 73.15(4) 3 . ?
Zn2 Se1 Zn1 106.85(4) 12 . ?
Zn2 Se1 Zn1 73.15(4) 2 . ?
Zn2 Se1 Zn1 106.85(4) 10 . ?
Zn2 Se1 Zn1 73.15(4) . . ?
Zn2 Se1 Zn1 106.85(4) 11 . ?
Zn2 Se1 Zn1 106.85(4) 3 10 ?
Zn2 Se1 Zn1 73.15(4) 12 10 ?
Zn2 Se1 Zn1 106.85(4) 2 10 ?
Zn2 Se1 Zn1 73.15(4) 10 10 ?
Zn2 Se1 Zn1 106.85(4) . 10 ?
Zn2 Se1 Zn1 73.15(4) 11 10 ?
Zn1 Se1 Zn1 180.0 . 10 ?
P1 Se2 Zn1 105.78(9) . . ?
P1 Se2 Zn2 101.91(10) . . ?
Zn1 Se2 Zn2 68.45(7) . . ?
P1 Se3 Zn2 100.56(10) . 11 ?
P1 Se3 Zn2 105.79(10) . 3 ?
Zn2 Se3 Zn2 63.41(7) 11 3 ?
O2A P1 O1A 113(3) . . ?
O2A P1 O2 21(3) . . ?
O1A P1 O2 92.6(13) . . ?
O2A P1 O1 113(3) . . ?
O1A P1 O1 25.7(15) . . ?
O2 P1 O1 97.9(11) . . ?
O2A P1 Se2 112.6(17) . . ?
O1A P1 Se2 97.3(14) . . ?
O2 P1 Se2 110.1(8) . . ?
O1 P1 Se2 118.3(9) . . ?
O2A P1 Se3 97.3(17) . . ?
O1A P1 Se3 116.0(11) . . ?
O2 P1 Se3 114.1(8) . . ?
O1 P1 Se3 91.1(8) . . ?
Se2 P1 Se3 121.84(13) . . ?
C1 O1 P1 102(2) . . ?
O1 C1 C2 114(2) . . ?
C3 C2 C1 107.2(17) . . ?
C1A O1A P1 143(3) . . ?
O1A C1A C2A 117(2) . . ?
C1A C2A C3A 108.4(18) . . ?
C4 O2 P1 114.2(12) . . ?
O2 C4 C5 112.1(17) . . ?
C6 C5 C4 108.2(18) . . ?
C4A O2A P1 142(3) . . ?
O2A C4A C5A 113(2) . . ?
C6A C5A C4A 109(2) . . ?

loop_
_geom_bond_atom_site_label_1
_geom_bond_atom_site_label_2
_geom_bond_distance
_geom_bond_site_symmetry_2
_geom_bond_publ_flag
Zn1 Se2 2.4871(14) 3 ?
Zn1 Se2 2.4871(14) 2 ?
Zn1 Se2 2.4871(14) . ?
Zn1 Se1 2.495(3) . ?
Zn1 Zn2 2.886(2) 2 ?
Zn1 Zn2 2.886(2) 3 ?
Zn1 Zn2 2.886(2) . ?
Zn2 Se1 2.3451(16) . ?
Zn2 Se3 2.460(2) 12 ?
Zn2 Se3 2.532(2) 2 ?
Zn2 Zn2 2.624(2) 12 ?
Zn2 Zn2 2.624(2) 11 ?
Zn2 Se2 2.640(2) . ?
Se1 Zn2 2.3451(16) 3 ?
Se1 Zn2 2.3451(16) 12 ?
Se1 Zn2 2.3451(16) 2 ?
Se1 Zn2 2.3451(16) 10 ?
Se1 Zn2 2.3451(16) 11 ?
Se1 Zn1 2.495(3) 10 ?
Se2 P1 2.098(3) . ?
Se3 P1 2.129(4) . ?
Se3 Zn2 2.460(2) 11 ?
Se3 Zn2 2.532(2) 3 ?
P1 O2A 1.45(5) . ?
P1 O1A 1.507(18) . ?
P1 O2 1.692(15) . ?
P1 O1 2.05(4) . ?
O1 C1 1.38(2) . ?
C1 C2 1.563(19) . ?
C2 C3 1.54(2) . ?
O1A C1A 1.388(19) . ?
C1A C2A 1.51(2) . ?
C2A C3A 1.537(19) . ?
O2 C4 1.443(18) . ?
C4 C5 1.550(19) . ?
C5 C6 1.52(2) . ?
O2A C4A 1.44(2) . ?
C4A C5A 1.54(2) . ?
C5A C6A 1.52(2) . ?
